data_4111022
loop_
_publ_author_name
'Youjun Yang'
'Mark Lowry'
'Corin M. Schowalter'
'Sayo O. Fakayode'
'Jorge O. Escobedo'
'Xiangyang Xu'
'Huating Zhang'
'Timothy J. Jensen'
'Frank R. Fronczek'
'Isiah M. Warner'
'Robert M. Strongin'

_publ_section_title
;
 An Organic White Light-Emitting Fluorophore
;
_journal_name_full 'Journal of the American Chemical Society'
_journal_page_first 14081
_journal_page_last 14092
_journal_paper_doi 10.1021/ja0632207
_journal_volume 128
_journal_year 2006
_chemical_compound_source 'local laboratory'
_chemical_formula_moiety 'C31 H28 O5'
_chemical_formula_sum 'C31 H28 O5'
_chemical_formula_weight 480.53
_chemical_name_systematic
; 
 ? 
;
_space_group_IT_number 29
_symmetry_cell_setting orthorhombic
_symmetry_space_group_name_Hall 'P 2c -2ac'
_symmetry_space_group_name_H-M 'P c a 21'
_atom_sites_solution_hydrogens geom
_atom_sites_solution_primary direct
_atom_sites_solution_secondary difmap
_audit_creation_method SHELXL-97
_cell_angle_alpha 90
_cell_angle_beta 90
_cell_angle_gamma 90
_cell_formula_units_Z 4
_cell_length_a 9.743(2)
_cell_length_b 16.188(3)
_cell_length_c 15.137(3)
_cell_measurement_reflns_used 3410
_cell_measurement_temperature 110
_cell_measurement_theta_max 28.7
_cell_measurement_theta_min 2.5
_cell_volume 2387.4(8)
_computing_cell_refinement 'HKL Scalepack (Otwinowski & Minor 1997)'
_computing_data_collection 'COLLECT (Nonius, 2000)'
_computing_data_reduction 'HKL Denzo and Scalepack (Otwinowski & Minor 1997)'
_computing_molecular_graphics 'ORTEP-3 for Windows (Farrugia, 1997)'
_computing_publication_material 'SHELXL-97 (Sheldrick, 1997)'
_computing_structure_refinement 'SHELXL-97 (Sheldrick, 1997)'
_computing_structure_solution 'SIR97 (Altomare  et al., 1999)'
_diffrn_ambient_temperature 110
_diffrn_measured_fraction_theta_full 0.993
_diffrn_measured_fraction_theta_max 0.993
_diffrn_measurement_device 'KappaCCD (with Oxford Cryostream)'
_diffrn_measurement_method ' \w scans with \k offsets'
_diffrn_radiation_monochromator graphite
_diffrn_radiation_source 'fine-focus sealed tube'
_diffrn_radiation_type MoK\a
_diffrn_radiation_wavelength 0.71073
_diffrn_reflns_av_R_equivalents 0.029
_diffrn_reflns_av_sigmaI/netI 0.0360
_diffrn_reflns_limit_h_max 13
_diffrn_reflns_limit_h_min -13
_diffrn_reflns_limit_k_max 21
_diffrn_reflns_limit_k_min -21
_diffrn_reflns_limit_l_max 19
_diffrn_reflns_limit_l_min -19
_diffrn_reflns_number 29508
_diffrn_reflns_theta_full 28.7
_diffrn_reflns_theta_max 28.7
_diffrn_reflns_theta_min 2.7
_diffrn_standards_decay_% <2
_diffrn_standards_number 0
_exptl_absorpt_coefficient_mu 0.090
_exptl_absorpt_correction_type none
_exptl_crystal_colour colorless
_exptl_crystal_density_diffrn 1.337
_exptl_crystal_description lath
_exptl_crystal_F_000 1016
_exptl_crystal_size_max 0.37
_exptl_crystal_size_mid 0.35
_exptl_crystal_size_min 0.18
_refine_diff_density_max 0.21
_refine_diff_density_min -0.17
_refine_diff_density_rms 0.036
_refine_ls_extinction_method none
_refine_ls_goodness_of_fit_ref 1.037
_refine_ls_hydrogen_treatment mixed
_refine_ls_matrix_type full
_refine_ls_number_parameters 332
_refine_ls_number_reflns 3183
_refine_ls_number_restraints 1
_refine_ls_restrained_S_all 1.037
_refine_ls_R_factor_all 0.054
_refine_ls_R_factor_gt 0.038
_refine_ls_shift/su_max 0.000
_refine_ls_shift/su_mean 0.000
_refine_ls_structure_factor_coef Fsqd
_refine_ls_weighting_details 'calc w=1/[\s^2^(Fo^2^)+(0.0409P)^2^+0.4288P] where P=(Fo^2^+2Fc^2^)/3'
_refine_ls_weighting_scheme calc
_refine_ls_wR_factor_gt 0.082
_refine_ls_wR_factor_ref 0.088
_reflns_number_gt 2633
_reflns_number_total 3183
_reflns_threshold_expression I>2\s(I)
_cod_data_source_file ja0632207si20060509_024239.cif
_cod_data_source_block 5
_cod_original_sg_symbol_H-M 'P c a 21 '
_cod_database_code 4111022

loop_
_symmetry_equiv_pos_as_xyz
'x, y, z'
'-x, -y, z+1/2'
'-x+1/2, y, z+1/2'
'x+1/2, -y, z'

loop_
_atom_site_label
_atom_site_type_symbol
_atom_site_fract_x
_atom_site_fract_y
_atom_site_fract_z
_atom_site_U_iso_or_equiv
_atom_site_adp_type
_atom_site_occupancy
_atom_site_symmetry_multiplicity
_atom_site_calc_flag
_atom_site_refinement_flags
O1 O 0.49840(17) 0.62231(9) 0.33454(11) 0.0297(3) Uani 1 1 d .
H1O H 0.478(3) 0.6283(16) 0.274(2) 0.045 Uiso 1 1 d .
O2 O 0.47762(18) 0.70647(11) 0.18444(10) 0.0369(4) Uani 1 1 d .
O3 O 0.84722(18) 0.93133(10) 0.42576(11) 0.0387(4) Uani 1 1 d .
O4 O 0.40934(18) 0.81164(10) 0.50907(11) 0.0369(4) Uani 1 1 d .
O5 O 0.77013(19) 0.54040(10) 0.69229(11) 0.0381(4) Uani 1 1 d .
C1 C 0.4916(2) 0.70543(13) 0.36864(14) 0.0247(4) Uani 1 1 d .
C2 C 0.5790(2) 0.76442(14) 0.31252(14) 0.0262(5) Uani 1 1 d .
C3 C 0.5664(2) 0.76383(14) 0.21782(15) 0.0304(5) Uani 1 1 d .
C4 C 0.6388(2) 0.81822(15) 0.16596(15) 0.0322(5) Uani 1 1 d .
H4 H 0.6288 0.8164 0.1036 0.039 Uiso 1 1 calc R
C5 C 0.7282(2) 0.87694(14) 0.20483(16) 0.0297(5) Uani 1 1 d .
C6 C 0.8043(3) 0.93355(15) 0.15244(16) 0.0366(6) Uani 1 1 d .
H6 H 0.7946 0.9333 0.0900 0.044 Uiso 1 1 calc R
C7 C 0.8911(3) 0.98793(15) 0.19175(18) 0.0397(6) Uani 1 1 d .
H7 H 0.9402 1.0263 0.1562 0.048 Uiso 1 1 calc R
C8 C 0.9100(2) 0.98880(14) 0.28430(18) 0.0349(5) Uani 1 1 d .
H8 H 0.9733 1.0261 0.3105 0.042 Uiso 1 1 calc R
C9 C 0.8364(2) 0.93555(13) 0.33579(16) 0.0298(5) Uani 1 1 d .
C10 C 0.7425(2) 0.87853(13) 0.29771(15) 0.0274(5) Uani 1 1 d .
C11 C 0.6661(2) 0.82089(13) 0.34959(14) 0.0254(4) Uani 1 1 d .
H11 H 0.6761 0.8218 0.4120 0.030 Uiso 1 1 calc R
C12 C 0.4654(3) 0.70048(17) 0.08980(16) 0.0407(6) Uani 1 1 d .
H12A H 0.4321 0.7531 0.0661 0.061 Uiso 1 1 calc R
H12B H 0.4003 0.6565 0.0748 0.061 Uiso 1 1 calc R
H12C H 0.5553 0.6878 0.0642 0.061 Uiso 1 1 calc R
C13 C 0.9562(3) 0.97843(19) 0.4646(2) 0.0529(7) Uani 1 1 d .
H13A H 1.0440 0.9613 0.4389 0.079 Uiso 1 1 calc R
H13B H 0.9577 0.9689 0.5285 0.079 Uiso 1 1 calc R
H13C H 0.9412 1.0373 0.4529 0.079 Uiso 1 1 calc R
C14 C 0.5442(2) 0.69817(13) 0.46492(14) 0.0242(4) Uani 1 1 d .
C15 C 0.4904(2) 0.74579(13) 0.53246(15) 0.0269(4) Uani 1 1 d .
C16 C 0.5186(2) 0.72954(14) 0.62226(15) 0.0304(5) Uani 1 1 d .
H16 H 0.4786 0.7630 0.6670 0.036 Uiso 1 1 calc R
C17 C 0.6030(2) 0.66607(13) 0.64479(15) 0.0275(5) Uani 1 1 d .
H17 H 0.6163 0.6528 0.7053 0.033 Uiso 1 1 calc R
C18 C 0.6708(2) 0.61986(13) 0.57913(15) 0.0255(4) Uani 1 1 d .
C19 C 0.7644(2) 0.55517(14) 0.60283(15) 0.0297(5) Uani 1 1 d .
C20 C 0.8403(2) 0.51519(14) 0.54055(16) 0.0312(5) Uani 1 1 d .
H20 H 0.9010 0.4718 0.5568 0.037 Uiso 1 1 calc R
C21 C 0.8269(2) 0.53939(14) 0.45169(16) 0.0307(5) Uani 1 1 d .
H21 H 0.8845 0.5144 0.4087 0.037 Uiso 1 1 calc R
C22 C 0.7337(2) 0.59781(13) 0.42475(16) 0.0268(4) Uani 1 1 d .
H22 H 0.7262 0.6113 0.3639 0.032 Uiso 1 1 calc R
C23 C 0.6479(2) 0.63852(12) 0.48789(14) 0.0243(4) Uani 1 1 d .
C24 C 0.3255(3) 0.84905(16) 0.57565(18) 0.0384(6) Uani 1 1 d .
H24A H 0.2782 0.8059 0.6093 0.058 Uiso 1 1 calc R
H24B H 0.2575 0.8852 0.5476 0.058 Uiso 1 1 calc R
H24C H 0.3833 0.8816 0.6155 0.058 Uiso 1 1 calc R
C25 C 0.8614(3) 0.47642(15) 0.72081(18) 0.0448(7) Uani 1 1 d .
H25A H 0.8313 0.4234 0.6963 0.067 Uiso 1 1 calc R
H25B H 0.8609 0.4735 0.7855 0.067 Uiso 1 1 calc R
H25C H 0.9546 0.4886 0.7001 0.067 Uiso 1 1 calc R
C26 C 0.3386(2) 0.73028(13) 0.36368(13) 0.0246(4) Uani 1 1 d .
C27 C 0.2417(2) 0.67361(13) 0.39244(15) 0.0297(5) Uani 1 1 d .
H27 H 0.2710 0.6227 0.4173 0.036 Uiso 1 1 calc R
C28 C 0.1019(2) 0.69040(15) 0.38535(16) 0.0345(5) Uani 1 1 d .
H28 H 0.0365 0.6505 0.4040 0.041 Uiso 1 1 calc R
C29 C 0.0584(2) 0.76517(16) 0.35112(16) 0.0365(6) Uani 1 1 d .
H29 H -0.0368 0.7772 0.3472 0.044 Uiso 1 1 calc R
C30 C 0.1542(3) 0.82217(16) 0.32270(16) 0.0358(5) Uani 1 1 d .
H30 H 0.1247 0.8736 0.2991 0.043 Uiso 1 1 calc R
C31 C 0.2934(2) 0.80465(14) 0.32847(15) 0.0298(5) Uani 1 1 d .
H31 H 0.3585 0.8440 0.3081 0.036 Uiso 1 1 calc R

loop_
_atom_site_aniso_label
_atom_site_aniso_U_11
_atom_site_aniso_U_22
_atom_site_aniso_U_33
_atom_site_aniso_U_23
_atom_site_aniso_U_13
_atom_site_aniso_U_12
O1 0.0344(8) 0.0235(7) 0.0313(8) -0.0070(7) -0.0038(7) 0.0043(6)
O2 0.0400(10) 0.0439(10) 0.0268(8) -0.0053(7) -0.0064(7) -0.0038(8)
O3 0.0427(10) 0.0389(9) 0.0345(9) -0.0036(8) -0.0017(8) -0.0114(8)
O4 0.0481(10) 0.0309(9) 0.0319(8) -0.0077(7) -0.0074(8) 0.0179(8)
O5 0.0492(11) 0.0348(9) 0.0303(9) 0.0024(7) -0.0086(8) 0.0131(8)
C1 0.0259(10) 0.0228(10) 0.0255(10) -0.0020(8) -0.0018(8) 0.0009(8)
C2 0.0262(11) 0.0280(11) 0.0243(10) 0.0011(8) 0.0008(8) 0.0059(9)
C3 0.0285(11) 0.0334(12) 0.0294(11) -0.0052(9) -0.0020(9) 0.0048(10)
C4 0.0351(13) 0.0390(12) 0.0224(10) 0.0009(9) -0.0010(9) 0.0093(10)
C5 0.0248(12) 0.0314(12) 0.0331(12) 0.0021(9) 0.0033(9) 0.0100(9)
C6 0.0384(13) 0.0412(14) 0.0302(12) 0.0077(11) 0.0075(10) 0.0089(11)
C7 0.0356(14) 0.0358(13) 0.0476(14) 0.0083(11) 0.0129(11) 0.0042(11)
C8 0.0282(12) 0.0275(11) 0.0489(14) -0.0005(10) 0.0055(11) 0.0018(10)
C9 0.0290(11) 0.0274(11) 0.0329(12) 0.0001(9) 0.0017(9) 0.0062(9)
C10 0.0227(10) 0.0261(10) 0.0335(11) 0.0011(9) 0.0021(9) 0.0067(9)
C11 0.0236(10) 0.0265(10) 0.0260(10) 0.0000(8) -0.0004(8) 0.0043(9)
C12 0.0440(14) 0.0492(15) 0.0289(12) -0.0100(11) -0.0089(11) 0.0069(13)
C13 0.0591(18) 0.0553(18) 0.0443(15) -0.0113(13) -0.0058(14) -0.0192(15)
C14 0.0244(10) 0.0222(10) 0.0260(10) 0.0010(8) -0.0021(9) -0.0017(9)
C15 0.0287(11) 0.0223(11) 0.0298(10) -0.0002(9) -0.0043(9) 0.0041(9)
C16 0.0318(11) 0.0306(12) 0.0288(11) -0.0065(9) -0.0017(9) 0.0042(9)
C17 0.0280(11) 0.0292(11) 0.0252(10) 0.0005(9) -0.0033(9) -0.0034(9)
C18 0.0229(11) 0.0218(10) 0.0319(11) -0.0003(9) -0.0031(9) -0.0019(9)
C19 0.0322(12) 0.0260(11) 0.0308(11) 0.0012(9) -0.0076(10) -0.0007(10)
C20 0.0279(12) 0.0258(12) 0.0398(12) -0.0020(9) -0.0063(10) 0.0047(9)
C21 0.0255(11) 0.0269(11) 0.0399(13) -0.0066(9) 0.0013(10) 0.0005(9)
C22 0.0251(11) 0.0256(10) 0.0297(10) -0.0019(9) 0.0015(9) -0.0012(9)
C23 0.0232(10) 0.0196(10) 0.0303(11) -0.0016(8) -0.0016(8) -0.0038(8)
C24 0.0293(12) 0.0376(13) 0.0482(14) -0.0078(12) 0.0011(11) 0.0113(11)
C25 0.0616(18) 0.0347(13) 0.0381(13) 0.0007(11) -0.0152(13) 0.0157(13)
C26 0.0264(10) 0.0258(10) 0.0214(9) -0.0036(8) -0.0026(8) 0.0025(9)
C27 0.0325(11) 0.0275(10) 0.0291(10) -0.0007(9) 0.0018(9) 0.0026(10)
C28 0.0288(12) 0.0412(14) 0.0337(12) -0.0073(10) 0.0037(10) -0.0052(10)
C29 0.0257(12) 0.0532(15) 0.0307(12) -0.0093(11) -0.0046(10) 0.0078(11)
C30 0.0364(13) 0.0385(13) 0.0324(12) -0.0005(10) -0.0043(10) 0.0123(11)
C31 0.0324(12) 0.0292(11) 0.0280(11) 0.0000(9) -0.0019(9) 0.0026(9)

loop_
_atom_type_symbol
_atom_type_description
_atom_type_scat_dispersion_real
_atom_type_scat_dispersion_imag
_atom_type_scat_source
C C 0.0033 0.0016 'International Tables Vol C Tables 4.2.6.8 and 6.1.1.4'
H H 0.0000 0.0000 'International Tables Vol C Tables 4.2.6.8 and 6.1.1.4'
O O 0.0106 0.0060 'International Tables Vol C Tables 4.2.6.8 and 6.1.1.4'

loop_
_geom_angle_atom_site_label_1
_geom_angle_atom_site_label_2
_geom_angle_atom_site_label_3
_geom_angle
C1 O1 H1O 104.0(16)
C3 O2 C12 117.8(2)
C9 O3 C13 116.0(2)
C15 O4 C24 118.36(19)
C19 O5 C25 116.6(2)
O1 C1 C2 110.88(17)
O1 C1 C26 105.66(17)
C2 C1 C26 110.24(17)
O1 C1 C14 104.51(17)
C2 C1 C14 112.57(17)
C26 C1 C14 112.62(17)
C11 C2 C3 117.8(2)
C11 C2 C1 122.19(19)
C3 C2 C1 120.0(2)
O2 C3 C4 123.3(2)
O2 C3 C2 115.3(2)
C4 C3 C2 121.4(2)
C3 C4 C5 120.5(2)
C3 C4 H4 119.7
C5 C4 H4 119.7
C10 C5 C4 119.1(2)
C10 C5 C6 119.5(2)
C4 C5 C6 121.5(2)
C7 C6 C5 119.9(2)
C7 C6 H6 120.0
C5 C6 H6 120.0
C6 C7 C8 121.5(2)
C6 C7 H7 119.3
C8 C7 H7 119.3
C9 C8 C7 119.4(2)
C9 C8 H8 120.3
C7 C8 H8 120.3
C8 C9 O3 124.0(2)
C8 C9 C10 121.1(2)
O3 C9 C10 114.9(2)
C5 C10 C9 118.6(2)
C5 C10 C11 118.9(2)
C9 C10 C11 122.4(2)
C2 C11 C10 122.3(2)
C2 C11 H11 118.8
C10 C11 H11 118.8
O2 C12 H12A 109.5
O2 C12 H12B 109.5
H12A C12 H12B 109.5
O2 C12 H12C 109.5
H12A C12 H12C 109.5
H12B C12 H12C 109.5
O3 C13 H13A 109.5
O3 C13 H13B 109.5
H13A C13 H13B 109.5
O3 C13 H13C 109.5
H13A C13 H13C 109.5
H13B C13 H13C 109.5
C15 C14 C23 117.45(19)
C15 C14 C1 121.82(19)
C23 C14 C1 120.68(18)
O4 C15 C14 117.38(19)
O4 C15 C16 120.33(19)
C14 C15 C16 122.3(2)
C17 C16 C15 120.0(2)
C17 C16 H16 120.0
C15 C16 H16 120.0
C16 C17 C18 120.5(2)
C16 C17 H17 119.7
C18 C17 H17 119.7
C17 C18 C23 119.69(19)
C17 C18 C19 120.6(2)
C23 C18 C19 119.7(2)
C20 C19 O5 125.2(2)
C20 C19 C18 121.3(2)
O5 C19 C18 113.5(2)
C19 C20 C21 118.6(2)
C19 C20 H20 120.7
C21 C20 H20 120.7
C22 C21 C20 122.5(2)
C22 C21 H21 118.8
C20 C21 H21 118.8
C21 C22 C23 120.3(2)
C21 C22 H22 119.8
C23 C22 H22 119.8
C22 C23 C18 117.14(19)
C22 C23 C14 123.89(19)
C18 C23 C14 118.95(18)
O4 C24 H24A 109.5
O4 C24 H24B 109.5
H24A C24 H24B 109.5
O4 C24 H24C 109.5
H24A C24 H24C 109.5
H24B C24 H24C 109.5
O5 C25 H25A 109.5
O5 C25 H25B 109.5
H25A C25 H25B 109.5
O5 C25 H25C 109.5
H25A C25 H25C 109.5
H25B C25 H25C 109.5
C27 C26 C31 118.6(2)
C27 C26 C1 117.97(18)
C31 C26 C1 123.4(2)
C26 C27 C28 120.8(2)
C26 C27 H27 119.6
C28 C27 H27 119.6
C29 C28 C27 120.0(2)
C29 C28 H28 120.0
C27 C28 H28 120.0
C30 C29 C28 119.6(2)
C30 C29 H29 120.2
C28 C29 H29 120.2
C29 C30 C31 120.3(2)
C29 C30 H30 119.9
C31 C30 H30 119.9
C26 C31 C30 120.7(2)
C26 C31 H31 119.6
C30 C31 H31 119.6

loop_
_geom_bond_atom_site_label_1
_geom_bond_atom_site_label_2
_geom_bond_distance
O1 C1 1.443(3)
O1 H1O 0.94(3)
O2 C3 1.366(3)
O2 C12 1.441(3)
O3 C9 1.368(3)
O3 C13 1.433(3)
O4 C15 1.373(3)
O4 C24 1.432(3)
O5 C19 1.376(3)
O5 C25 1.432(3)
C1 C2 1.536(3)
C1 C26 1.545(3)
C1 C14 1.549(3)
C2 C11 1.368(3)
C2 C3 1.439(3)
C3 C4 1.374(3)
C4 C5 1.417(3)
C4 H4 0.9500
C5 C10 1.413(3)
C5 C6 1.421(3)
C6 C7 1.358(4)
C6 H6 0.9500
C7 C8 1.413(4)
C7 H7 0.9500
C8 C9 1.365(3)
C8 H8 0.9500
C9 C10 1.421(3)
C10 C11 1.429(3)
C11 H11 0.9500
C12 H12A 0.9800
C12 H12B 0.9800
C12 H12C 0.9800
C13 H13A 0.9800
C13 H13B 0.9800
C13 H13C 0.9800
C14 C15 1.384(3)
C14 C23 1.440(3)
C15 C16 1.411(3)
C16 C17 1.359(3)
C16 H16 0.9500
C17 C18 1.409(3)
C17 H17 0.9500
C18 C23 1.431(3)
C18 C19 1.434(3)
C19 C20 1.361(3)
C20 C21 1.407(3)
C20 H20 0.9500
C21 C22 1.373(3)
C21 H21 0.9500
C22 C23 1.431(3)
C22 H22 0.9500
C24 H24A 0.9800
C24 H24B 0.9800
C24 H24C 0.9800
C25 H25A 0.9800
C25 H25B 0.9800
C25 H25C 0.9800
C26 C27 1.386(3)
C26 C31 1.388(3)
C27 C28 1.393(3)
C27 H27 0.9500
C28 C29 1.383(4)
C28 H28 0.9500
C29 C30 1.381(4)
C29 H29 0.9500
C30 C31 1.389(3)
C30 H30 0.9500
C31 H31 0.9500

loop_
_geom_hbond_atom_site_label_D
_geom_hbond_atom_site_label_H
_geom_hbond_atom_site_label_A
_geom_hbond_distance_DH
_geom_hbond_distance_HA
_geom_hbond_distance_DA
_geom_hbond_angle_DHA
O1 H1O O2 0.94(3) 1.85(3) 2.657(2) 141(2)

loop_
_geom_torsion_atom_site_label_1
_geom_torsion_atom_site_label_2
_geom_torsion_atom_site_label_3
_geom_torsion_atom_site_label_4
_geom_torsion
O1 C1 C2 C11 -134.2(2)
C26 C1 C2 C11 109.1(2)
C14 C1 C2 C11 -17.6(3)
O1 C1 C2 C3 48.4(3)
C26 C1 C2 C3 -68.2(3)
C14 C1 C2 C3 165.1(2)
C12 O2 C3 C4 3.2(3)
C12 O2 C3 C2 -177.3(2)
C11 C2 C3 O2 -179.73(19)
C1 C2 C3 O2 -2.3(3)
C11 C2 C3 C4 -0.2(3)
C1 C2 C3 C4 177.2(2)
O2 C3 C4 C5 179.3(2)
C2 C3 C4 C5 -0.2(3)
C3 C4 C5 C10 0.4(3)
C3 C4 C5 C6 179.8(2)
C10 C5 C6 C7 0.7(3)
C4 C5 C6 C7 -178.7(2)
C5 C6 C7 C8 1.2(4)
C6 C7 C8 C9 -2.0(4)
C7 C8 C9 O3 179.8(2)
C7 C8 C9 C10 0.9(3)
C13 O3 C9 C8 -8.7(3)
C13 O3 C9 C10 170.4(2)
C4 C5 C10 C9 177.6(2)
C6 C5 C10 C9 -1.8(3)
C4 C5 C10 C11 -0.1(3)
C6 C5 C10 C11 -179.6(2)
C8 C9 C10 C5 1.0(3)
O3 C9 C10 C5 -178.1(2)
C8 C9 C10 C11 178.7(2)
O3 C9 C10 C11 -0.4(3)
C3 C2 C11 C10 0.5(3)
C1 C2 C11 C10 -176.91(19)
C5 C10 C11 C2 -0.3(3)
C9 C10 C11 C2 -178.0(2)
O1 C1 C14 C15 -144.5(2)
C2 C1 C14 C15 95.1(2)
C26 C1 C14 C15 -30.3(3)
O1 C1 C14 C23 32.9(2)
C2 C1 C14 C23 -87.5(2)
C26 C1 C14 C23 147.09(18)
C24 O4 C15 C14 164.7(2)
C24 O4 C15 C16 -16.6(3)
C23 C14 C15 O4 169.29(18)
C1 C14 C15 O4 -13.3(3)
C23 C14 C15 C16 -9.4(3)
C1 C14 C15 C16 168.0(2)
O4 C15 C16 C17 -177.6(2)
C14 C15 C16 C17 1.1(3)
C15 C16 C17 C18 4.7(3)
C16 C17 C18 C23 -1.7(3)
C16 C17 C18 C19 177.3(2)
C25 O5 C19 C20 -1.5(4)
C25 O5 C19 C18 179.9(2)
C17 C18 C19 C20 -173.8(2)
C23 C18 C19 C20 5.2(3)
C17 C18 C19 O5 4.9(3)
C23 C18 C19 O5 -176.1(2)
O5 C19 C20 C21 -177.6(2)
C18 C19 C20 C21 1.0(3)
C19 C20 C21 C22 -4.5(3)
C20 C21 C22 C23 1.8(3)
C21 C22 C23 C18 4.3(3)
C21 C22 C23 C14 -177.6(2)
C17 C18 C23 C22 171.35(19)
C19 C18 C23 C22 -7.7(3)
C17 C18 C23 C14 -6.8(3)
C19 C18 C23 C14 174.19(19)
C15 C14 C23 C22 -166.0(2)
C1 C14 C23 C22 16.6(3)
C15 C14 C23 C18 12.1(3)
C1 C14 C23 C18 -165.41(19)
O1 C1 C26 C27 45.1(2)
C2 C1 C26 C27 164.99(19)
C14 C1 C26 C27 -68.4(2)
O1 C1 C26 C31 -132.0(2)
C2 C1 C26 C31 -12.1(3)
C14 C1 C26 C31 114.6(2)
C31 C26 C27 C28 0.7(3)
C1 C26 C27 C28 -176.5(2)
C26 C27 C28 C29 -1.5(3)
C27 C28 C29 C30 1.2(4)
C28 C29 C30 C31 -0.1(4)
C27 C26 C31 C30 0.4(3)
C1 C26 C31 C30 177.5(2)
C29 C30 C31 C26 -0.7(3)
